data_7050900
loop_
_publ_author_name
'Chick Wilson'

_publ_section_title
;
Interesting proton behaviour in molecular
structures.  Variable temperature neutron diffraction and ab initio
study of acetylsalicylic acid: characterising librational motions and
comparing protons in different hydrogen bonding potentials
;
_journal_name_full 'New Journal of Chemistry'
_journal_paper_doi 10.1039/b203775k
_journal_year 2002
_chemical_formula_sum 'C9 H8 O4'
_chemical_formula_weight 180.16
_chemical_name_common Aspirin
_space_group_IT_number 14
_symmetry_cell_setting monoclinic
_symmetry_space_group_name_Hall '-P 2ybc'
_symmetry_space_group_name_H-M 'P 1 21/c 1'
_cell_angle_alpha 90.00
_cell_angle_beta 96.07(2)
_cell_angle_gamma 90.00
_cell_formula_units_Z 4
_cell_length_a 11.186(3)
_cell_length_b 6.5400(10)
_cell_length_c 11.217(3)
_cell_measurement_temperature 20(1)
_cell_volume 816.0(3)
_diffrn_ambient_temperature 20(1)
_exptl_crystal_density_diffrn 1.465
_cod_depositor_comments
;
The following automatic conversions were performed:
'_symmetry_cell_setting' value 'Monoclinic' changed to 'monoclinic'
according to '/home/saulius/struct/CIF-dictionaries/cif_core.dic'
dictionary named 'cif_core.dic' version 2.4.1 from 2010-06-29.

Automatic conversion script
Id: cif_fix_enum 1527 2010-12-29 10:47:43Z saulius 
;
_cod_original_sg_symbol_H-M 'P 21/c'
_cod_database_code 7050900

loop_
_symmetry_equiv_pos_as_xyz
'x, y, z'
'-x, y+1/2, -z+1/2'
'-x, -y, -z'
'x, -y-1/2, z-1/2'

loop_
_atom_site_label
_atom_site_type_symbol
_atom_site_fract_x
_atom_site_fract_y
_atom_site_fract_z
_atom_site_U_iso_or_equiv
_atom_site_adp_type
_atom_site_occupancy
_atom_site_calc_flag
_atom_site_refinement_flags
_atom_site_disorder_assembly
_atom_site_disorder_group
C1 C 0.1538(2) 0.5585(3) 0.0667(2) 0.0039(3) Uani 1 d . . .
C2 C 0.2480(2) 0.4795(3) 0.0073(2) 0.0037(3) Uani 1 d . . .
C3 C 0.3007(2) 0.2933(3) 0.0405(2) 0.0049(3) Uani 1 d . . .
C4 C 0.2612(2) 0.1826(4) 0.1346(2) 0.0056(3) Uani 1 d . . .
C5 C 0.1682(2) 0.2586(4) 0.1953(2) 0.0055(3) Uani 1 d . . .
C6 C 0.1150(2) 0.4439(3) 0.1611(2) 0.0039(3) Uani 1 d . . .
C7 C 0.08996(19) 0.7546(3) 0.03734(19) 0.0032(3) Uani 1 d . . .
C8 C 0.3676(2) 0.7369(3) -0.06279(19) 0.0041(3) Uani 1 d . . .
C9 C 0.3999(2) 0.8408(4) -0.1737(2) 0.0071(3) Uani 1 d . . .
O1 O 0.1242(2) 0.8575(4) -0.0532(3) 0.0053(3) Uani 1 d . . .
O2 O 0.0100(3) 0.8130(4) 0.0956(2) 0.0062(4) Uani 1 d . . .
O3 O 0.2892(2) 0.5796(4) -0.0893(2) 0.0035(3) Uani 1 d . . .
O4 O 0.4042(3) 0.7807(4) 0.0386(2) 0.0065(4) Uani 1 d . . .
H1 H 0.3737(6) 0.2358(11) -0.0087(7) 0.0207(11) Uani 1 d . . .
H2 H 0.3032(7) 0.0374(9) 0.1603(7) 0.0211(12) Uani 1 d . . .
H3 H 0.1377(6) 0.1739(10) 0.2708(6) 0.0173(10) Uani 1 d . . .
H4 H 0.0415(6) 0.5036(10) 0.2073(7) 0.0186(10) Uani 1 d . . .
H5 H 0.4624(9) 0.9660(14) -0.1477(9) 0.0297(17) Uani 1 d . . .
H6 H 0.3187(9) 0.8974(19) -0.2249(9) 0.038(2) Uani 1 d . . .
H7 H 0.4388(12) 0.7328(14) -0.2330(10) 0.040(2) Uani 1 d . . .
H8 H 0.0722(6) 0.9846(9) -0.0667(6) 0.0150(9) Uani 1 d . . .

loop_
_atom_site_aniso_label
_atom_site_aniso_U_11
_atom_site_aniso_U_22
_atom_site_aniso_U_33
_atom_site_aniso_U_23
_atom_site_aniso_U_13
_atom_site_aniso_U_12
C1 0.0037(7) 0.0034(6) 0.0048(7) 0.0009(5) 0.0008(6) 0.0009(5)
C2 0.0032(7) 0.0039(6) 0.0043(7) -0.0006(5) 0.0019(6) 0.0008(5)
C3 0.0040(7) 0.0039(6) 0.0068(8) 0.0009(5) 0.0010(6) 0.0018(5)
C4 0.0064(8) 0.0037(6) 0.0068(8) 0.0016(6) 0.0004(6) 0.0011(6)
C5 0.0059(7) 0.0045(6) 0.0062(7) 0.0017(6) 0.0016(6) 0.0012(6)
C6 0.0041(7) 0.0021(6) 0.0055(8) 0.0007(5) 0.0007(6) 0.0012(5)
C7 0.0039(6) 0.0027(6) 0.0030(6) 0.0004(6) 0.0002(5) 0.0015(5)
C8 0.0040(6) 0.0049(6) 0.0034(6) -0.0001(5) 0.0000(5) -0.0012(5)
C9 0.0080(8) 0.0095(8) 0.0036(6) 0.0013(6) 0.0004(6) -0.0020(7)
O1 0.0044(8) 0.0054(7) 0.0067(8) 0.0022(7) 0.0034(7) 0.0019(6)
O2 0.0075(9) 0.0060(8) 0.0056(8) 0.0015(7) 0.0032(7) 0.0038(7)
O3 0.0033(8) 0.0036(7) 0.0034(8) 0.0004(6) -0.0003(6) 0.0000(6)
O4 0.0077(9) 0.0073(8) 0.0043(8) -0.0006(6) -0.0006(7) -0.0033(7)
H1 0.018(2) 0.020(2) 0.025(3) 0.004(2) 0.011(2) 0.007(2)
H2 0.026(3) 0.0122(19) 0.026(3) 0.0065(19) 0.007(2) 0.0081(19)
H3 0.019(2) 0.017(2) 0.017(2) 0.0046(18) 0.0058(19) -0.0011(18)
H4 0.015(2) 0.019(2) 0.024(3) 0.004(2) 0.009(2) 0.0031(18)
H5 0.032(4) 0.029(3) 0.028(4) -0.001(3) 0.003(3) -0.020(3)
H6 0.025(3) 0.057(6) 0.029(4) 0.025(4) -0.010(3) -0.002(4)
H7 0.062(7) 0.022(3) 0.041(5) -0.004(3) 0.032(5) -0.002(4)
H8 0.017(2) 0.0112(16) 0.017(2) 0.0032(16) 0.0029(18) 0.0018(16)

loop_
_geom_bond_atom_site_label_1
_geom_bond_atom_site_label_2
_geom_bond_distance
_geom_bond_site_symmetry_2
_geom_bond_publ_flag
C1 C2 1.403(3) . ?
C1 C6 1.404(3) . ?
C1 C7 1.488(3) . ?
C2 O3 1.385(4) . ?
C2 C3 1.387(3) . ?
C3 C4 1.390(4) . ?
C3 H1 1.100(6) . ?
C4 C5 1.394(3) . ?
C4 H2 1.084(6) . ?
C5 C6 1.386(3) . ?
C5 H3 1.096(7) . ?
C6 H4 1.090(7) . ?
C7 O2 1.223(3) . ?
C7 O1 1.309(3) . ?
C8 O4 1.202(3) . ?
C8 O3 1.365(3) . ?
C8 C9 1.495(3) . ?
C9 H5 1.096(8) . ?
C9 H6 1.087(9) . ?
C9 H7 1.091(9) . ?
O1 H8 1.017(6) . ?

loop_
_cod_related_entry_id
_cod_related_entry_database
_cod_related_entry_code
1 ChemSpider 2157
